data_4308692
loop_
_publ_author_name
'Timothy J. Boyle'
'Scott D. Bunge'
'Paul G. Clem'
'Jacob Richardson'
'Jeffrey T. Dawley'
'Leigh Anna M. Ottley'
'Mark A. Rodriguez'
'Bruce A. Tuttle'
'Gabriel R. Avilucea'
'Ralph G. Tissot'

_publ_section_title
;
Synthesis and Characterization of a Family of Structurally Characterized
Dysprosium Alkoxides for Improved Fatigue-Resistance Characteristics of
PDyZT Thin Films
;
_journal_name_full 'Inorganic Chemistry'
_journal_page_first 1588
_journal_page_last 1600
_journal_paper_doi 10.1021/ic048550b
_journal_volume 44
_journal_year 2005
_chemical_formula_sum 'C79 H95 Dy3 N2 O9'
_chemical_formula_weight 1704.07
_chemical_name_common '(7) [Dy3(DMP)9(NH3)2]*(tol)'
_chemical_name_systematic ?
_space_group_IT_number 4
_symmetry_cell_setting monoclinic
_symmetry_space_group_name_Hall 'P 2yb'
_symmetry_space_group_name_H-M 'P 1 21 1'
_atom_sites_solution_hydrogens geom
_atom_sites_solution_primary direct
_atom_sites_solution_secondary difmap
_audit_creation_method SHELXL-97
_cell_angle_alpha 90.00
_cell_angle_beta 94.503(4)
_cell_angle_gamma 90.00
_cell_formula_units_Z 2
_cell_length_a 11.758(2)
_cell_length_b 22.320(4)
_cell_length_c 14.171(3)
_cell_measurement_temperature 223(2)
_cell_volume 3707.5(12)
_computing_cell_refinement 'Bruker SMART'
_computing_data_collection 'Bruker SMART'
_computing_data_reduction 'Bruker SAINT'
_computing_molecular_graphics 'Bruker SHELXTL'
_computing_publication_material 'Bruker SHELXTL'
_computing_structure_refinement 'SHELXL-97 (Sheldrick, 1997)'
_computing_structure_solution 'SHELXS-97 (Sheldrick, 1990)'
_diffrn_ambient_temperature 223(2)
_diffrn_measured_fraction_theta_full 0.910
_diffrn_measured_fraction_theta_max 0.910
_diffrn_measurement_device_type 'CCD area detector'
_diffrn_measurement_method 'phi and omega scans'
_diffrn_radiation_monochromator graphite
_diffrn_radiation_source 'fine-focus sealed tube'
_diffrn_radiation_type MoK\a
_diffrn_radiation_wavelength 0.71073
_diffrn_reflns_av_R_equivalents 0.1310
_diffrn_reflns_av_sigmaI/netI 0.2500
_diffrn_reflns_limit_h_max 15
_diffrn_reflns_limit_h_min -15
_diffrn_reflns_limit_k_max 28
_diffrn_reflns_limit_k_min -28
_diffrn_reflns_limit_l_max 17
_diffrn_reflns_limit_l_min -18
_diffrn_reflns_number 31461
_diffrn_reflns_theta_full 28.26
_diffrn_reflns_theta_max 28.26
_diffrn_reflns_theta_min 1.71
_exptl_absorpt_coefficient_mu 3.048
_exptl_absorpt_correction_type none
_exptl_crystal_colour Colorless
_exptl_crystal_density_diffrn 1.526
_exptl_crystal_density_meas 0
_exptl_crystal_density_method 'not measured'
_exptl_crystal_description Block
_exptl_crystal_F_000 1706
_exptl_crystal_size_max 0.50
_exptl_crystal_size_mid 0.30
_exptl_crystal_size_min 0.15
_refine_diff_density_max 1.393
_refine_diff_density_min -1.554
_refine_diff_density_rms 0.204
_refine_ls_abs_structure_details 'Flack H D (1983), Acta Cryst. A39, 876-881'
_refine_ls_abs_structure_Flack 0.01(2)
_refine_ls_extinction_method none
_refine_ls_goodness_of_fit_ref 0.991
_refine_ls_hydrogen_treatment mixed
_refine_ls_matrix_type full
_refine_ls_number_parameters 457
_refine_ls_number_reflns 15813
_refine_ls_number_restraints 1
_refine_ls_restrained_S_all 0.990
_refine_ls_R_factor_all 0.1832
_refine_ls_R_factor_gt 0.0963
_refine_ls_shift/su_max 0.003
_refine_ls_shift/su_mean 0.000
_refine_ls_structure_factor_coef Fsqd
_refine_ls_weighting_details 'calc w=1/[\s^2^(Fo^2^)+(0.0389P)^2^+0.0000P] where P=(Fo^2^+2Fc^2^)/3'
_refine_ls_weighting_scheme calc
_refine_ls_wR_factor_gt 0.1485
_refine_ls_wR_factor_ref 0.1806
_reflns_number_gt 8193
_reflns_number_total 15813
_reflns_threshold_expression >2sigma(I)
_cod_data_source_file ic048550bsi20041015_025718_05.cif
_cod_data_source_block rgt009s
_cod_depositor_comments
;
The following automatic conversions were performed:
'_symmetry_cell_setting' value 'Monoclinic' changed to 'monoclinic'
according to '/home/saulius/struct/CIF-dictionaries/cif_core.dic'
dictionary named 'cif_core.dic' version 2.4.1 from 2010-06-29.

Automatic conversion script
Id: cif_fix_enum 1527 2010-12-29 10:47:43Z saulius 
;
_cod_original_cell_volume 3707.6(11)
_cod_database_code 4308692

loop_
_symmetry_equiv_pos_as_xyz
'x, y, z'
'-x, y+1/2, -z'

loop_
_atom_site_label
_atom_site_type_symbol
_atom_site_fract_x
_atom_site_fract_y
_atom_site_fract_z
_atom_site_U_iso_or_equiv
_atom_site_adp_type
_atom_site_occupancy
_atom_site_symmetry_multiplicity
_atom_site_calc_flag
_atom_site_refinement_flags
_atom_site_disorder_assembly
_atom_site_disorder_group
_atom_site_attached_hydrogens
Dy1 Dy -0.06432(7) 0.79932(4) -0.15988(6) 0.0338(2) Uani 1 1 d . . . 0
Dy2 Dy 0.05613(7) 0.85234(4) 0.07655(6) 0.0299(2) Uani 1 1 d . . . 0
Dy3 Dy 0.08144(8) 0.84182(4) 0.33926(6) 0.0364(3) Uani 1 1 d . . . 0
N1 N 0.0487(13) 0.7269(7) -0.2503(11) 0.040(4) Uani 1 1 d . . . 3
N2 N -0.0274(14) 0.9186(7) 0.4274(12) 0.052(5) Uani 1 1 d . . . 3
O1 O -0.0237(11) 0.8629(6) -0.2589(9) 0.044(4) Uani 1 1 d . . . 0
O2 O -0.2143(11) 0.7591(6) -0.2016(9) 0.047(4) Uani 1 1 d . . . 0
O3 O 0.0815(11) 0.7881(5) -0.0436(8) 0.041(4) Uani 1 1 d . . . 0
O4 O -0.1021(9) 0.8433(6) -0.0172(8) 0.040(3) Uani 1 1 d . . . 0
O5 O 0.1612(10) 0.9225(5) 0.0460(9) 0.043(4) Uani 1 1 d . . . 0
O6 O 0.1169(9) 0.7936(6) 0.2004(8) 0.040(3) Uiso 1 1 d . . . 0
O7 O -0.0202(10) 0.8853(6) 0.2094(9) 0.039(3) Uani 1 1 d . . . 0
O8 O 0.2305(10) 0.8833(6) 0.3789(10) 0.050(4) Uani 1 1 d . . . 0
O9 O 0.0370(11) 0.7746(6) 0.4342(9) 0.049(4) Uani 1 1 d . . . 0
C1 C 0.014(2) 0.9099(11) -0.3074(16) 0.054(7) Uiso 1 1 d . . . 0
C2 C 0.1139(19) 0.9075(10) -0.3471(16) 0.056(6) Uiso 1 1 d . . . 0
C3 C 0.154(2) 0.9574(11) -0.3944(16) 0.064(7) Uiso 1 1 d . . . 0
H3 H 0.2236 0.9554 -0.4226 0.076 Uiso 1 1 calc R . . 0
C4 C 0.091(2) 1.0100(11) -0.3997(16) 0.070(7) Uiso 1 1 d . . . 0
H4 H 0.1228 1.0455 -0.4215 0.084 Uiso 1 1 calc R . . 0
C5 C -0.022(2) 1.0098(12) -0.3722(16) 0.073(8) Uiso 1 1 d . . . 0
H5 H -0.0693 1.0434 -0.3840 0.088 Uiso 1 1 calc R . . 0
C6 C -0.0621(17) 0.9606(10) -0.3283(14) 0.046(6) Uiso 1 1 d . . . 0
C7 C 0.1892(15) 0.8544(11) -0.3451(13) 0.051(5) Uiso 1 1 d . . . 0
H7A H 0.2174 0.8459 -0.2803 0.076 Uiso 1 1 calc R . . 0
H7B H 0.2531 0.8622 -0.3827 0.076 Uiso 1 1 calc R . . 0
H7C H 0.1466 0.8201 -0.3711 0.076 Uiso 1 1 calc R . . 0
C8 C -0.183(2) 0.9599(13) -0.3007(18) 0.088(9) Uiso 1 1 d . . . 0
H8A H -0.2176 0.9986 -0.3146 0.132 Uiso 1 1 calc R . . 0
H8B H -0.1827 0.9518 -0.2335 0.132 Uiso 1 1 calc R . . 0
H8C H -0.2252 0.9290 -0.3361 0.132 Uiso 1 1 calc R . . 0
C9 C -0.3177(18) 0.7358(10) -0.2378(15) 0.048(6) Uiso 1 1 d . . . 0
C10 C -0.4057(18) 0.7732(10) -0.2699(14) 0.045(6) Uiso 1 1 d . . . 0
C11 C -0.506(2) 0.7457(11) -0.3104(16) 0.062(7) Uiso 1 1 d . . . 0
H11 H -0.5643 0.7700 -0.3391 0.075 Uiso 1 1 calc R . . 0
C12 C -0.522(2) 0.6852(12) -0.3096(17) 0.073(8) Uiso 1 1 d . . . 0
H12 H -0.5916 0.6675 -0.3317 0.087 Uiso 1 1 calc R . . 0
C13 C -0.4298(18) 0.6517(11) -0.2743(15) 0.057(6) Uiso 1 1 d . . . 0
H13 H -0.4383 0.6099 -0.2778 0.069 Uiso 1 1 calc R . . 0
C14 C -0.3305(17) 0.6716(9) -0.2359(14) 0.042(5) Uiso 1 1 d . . . 0
C15 C -0.3867(18) 0.8362(12) -0.2721(16) 0.077(8) Uiso 1 1 d . . . 0
H15A H -0.4442 0.8548 -0.3154 0.115 Uiso 1 1 calc R . . 0
H15B H -0.3116 0.8441 -0.2932 0.115 Uiso 1 1 calc R . . 0
H15C H -0.3913 0.8527 -0.2092 0.115 Uiso 1 1 calc R . . 0
C16 C -0.2390(17) 0.6319(9) -0.1941(14) 0.054(6) Uiso 1 1 d . . . 0
H16A H -0.2626 0.5904 -0.2018 0.081 Uiso 1 1 calc R . . 0
H16B H -0.2245 0.6409 -0.1272 0.081 Uiso 1 1 calc R . . 0
H16C H -0.1699 0.6384 -0.2258 0.081 Uiso 1 1 calc R . . 0
C17 C 0.1678(18) 0.7459(10) -0.0554(15) 0.048(6) Uiso 1 1 d . . . 0
C18 C 0.2736(18) 0.7677(10) -0.0810(14) 0.046(6) Uiso 1 1 d . . . 0
C19 C 0.359(2) 0.7216(11) -0.0961(16) 0.070(7) Uiso 1 1 d . . . 0
H19 H 0.4306 0.7326 -0.1151 0.084 Uiso 1 1 calc R . . 0
C20 C 0.334(2) 0.6618(11) -0.0825(16) 0.065(7) Uiso 1 1 d . . . 0
H20 H 0.3909 0.6334 -0.0914 0.078 Uiso 1 1 calc R . . 0
C21 C 0.2323(19) 0.6417(11) -0.0572(15) 0.063(7) Uiso 1 1 d . . . 0
H21 H 0.2188 0.6006 -0.0495 0.075 Uiso 1 1 calc R . . 0
C22 C 0.1479(18) 0.6840(10) -0.0429(14) 0.045(6) Uiso 1 1 d . . . 0
C23 C 0.2972(17) 0.8315(10) -0.0919(15) 0.063(7) Uiso 1 1 d . . . 0
H23A H 0.2304 0.8511 -0.1221 0.095 Uiso 1 1 calc R . . 0
H23B H 0.3610 0.8364 -0.1307 0.095 Uiso 1 1 calc R . . 0
H23C H 0.3161 0.8492 -0.0301 0.095 Uiso 1 1 calc R . . 0
C24 C 0.0303(19) 0.6625(11) -0.0234(17) 0.078(8) Uiso 1 1 d . . . 0
H24A H -0.0060 0.6921 0.0144 0.118 Uiso 1 1 calc R . . 0
H24B H 0.0365 0.6248 0.0109 0.118 Uiso 1 1 calc R . . 0
H24C H -0.0152 0.6567 -0.0828 0.118 Uiso 1 1 calc R . . 0
C25 C -0.2148(14) 0.8635(8) -0.0116(11) 0.033(5) Uiso 1 1 d . . . 0
C26 C -0.2423(17) 0.9257(9) -0.0227(14) 0.043(5) Uiso 1 1 d . . . 0
C27 C -0.3542(18) 0.9438(11) -0.0196(15) 0.059(6) Uiso 1 1 d . . . 0
H27 H -0.3738 0.9844 -0.0284 0.071 Uiso 1 1 calc R . . 0
C28 C -0.435(2) 0.9032(11) -0.0039(17) 0.075(8) Uiso 1 1 d . . . 0
H28 H -0.5107 0.9168 -0.0008 0.090 Uiso 1 1 calc R . . 0
C29 C -0.4131(16) 0.8394(10) 0.0086(13) 0.057(6) Uiso 1 1 d . . . 0
H29 H -0.4727 0.8128 0.0193 0.068 Uiso 1 1 calc R . . 0
C30 C -0.3032(16) 0.8184(8) 0.0046(13) 0.039(5) Uiso 1 1 d . . . 0
C31 C -0.152(2) 0.9676(11) -0.0375(17) 0.077(8) Uiso 1 1 d . . . 0
H31A H -0.1844 1.0068 -0.0523 0.116 Uiso 1 1 calc R . . 0
H31B H -0.1098 0.9540 -0.0897 0.116 Uiso 1 1 calc R . . 0
H31C H -0.1007 0.9702 0.0195 0.116 Uiso 1 1 calc R . . 0
C32 C -0.274(2) 0.7566(10) 0.0163(17) 0.067(7) Uiso 1 1 d . . . 0
H32A H -0.2944 0.7431 0.0779 0.100 Uiso 1 1 calc R . . 0
H32B H -0.1929 0.7515 0.0118 0.100 Uiso 1 1 calc R . . 0
H32C H -0.3158 0.7333 -0.0328 0.100 Uiso 1 1 calc R . . 0
C33 C 0.2341(16) 0.9680(8) 0.0321(13) 0.036(5) Uiso 1 1 d . . . 0
C34 C 0.3277(18) 0.9761(10) 0.0925(15) 0.051(6) Uiso 1 1 d . . . 0
C35 C 0.4040(18) 1.0246(9) 0.0833(15) 0.054(6) Uiso 1 1 d . . . 0
H35 H 0.4646 1.0325 0.1289 0.065 Uiso 1 1 calc R . . 0
C36 C 0.3848(19) 1.0578(10) 0.0070(16) 0.063(7) Uiso 1 1 d . . . 0
H36 H 0.4405 1.0861 -0.0064 0.075 Uiso 1 1 calc R . . 0
C37 C 0.2916(18) 1.0539(10) -0.0524(16) 0.056(6) Uiso 1 1 d . . . 0
H37 H 0.2787 1.0823 -0.1010 0.067 Uiso 1 1 calc R . . 0
C38 C 0.2118(18) 1.0072(10) -0.0427(15) 0.052(6) Uiso 1 1 d . . . 0
C39 C 0.3537(19) 0.9366(10) 0.1732(16) 0.057(7) Uiso 1 1 d . . . 0
H39A H 0.2869 0.9328 0.2088 0.086 Uiso 1 1 calc R . . 0
H39B H 0.4162 0.9534 0.2136 0.086 Uiso 1 1 calc R . . 0
H39C H 0.3754 0.8975 0.1509 0.086 Uiso 1 1 calc R . . 0
C40 C 0.117(2) 1.0002(12) -0.1175(18) 0.088(9) Uiso 1 1 d . . . 0
H40A H 0.0939 0.9584 -0.1217 0.133 Uiso 1 1 calc R . . 0
H40B H 0.1417 1.0131 -0.1778 0.133 Uiso 1 1 calc R . . 0
H40C H 0.0524 1.0244 -0.1016 0.133 Uiso 1 1 calc R . . 0
C41 C 0.1615(18) 0.7343(10) 0.2006(15) 0.051(6) Uiso 1 1 d . . . 0
C42 C 0.0835(18) 0.6882(10) 0.2104(14) 0.051(6) Uiso 1 1 d . . . 0
C43 C 0.127(2) 0.6278(10) 0.2137(15) 0.063(7) Uiso 1 1 d . . . 0
H43 H 0.0793 0.5952 0.2259 0.076 Uiso 1 1 calc R . . 0
C44 C 0.238(2) 0.6199(11) 0.1987(16) 0.070(7) Uiso 1 1 d . . . 0
H44 H 0.2644 0.5804 0.1939 0.085 Uiso 1 1 calc R . . 0
C45 C 0.313(2) 0.6653(12) 0.1900(18) 0.078(8) Uiso 1 1 d . . . 0
H45 H 0.3908 0.6570 0.1831 0.094 Uiso 1 1 calc R . . 0
C46 C 0.2729(17) 0.7262(9) 0.1916(14) 0.041(5) Uiso 1 1 d . . . 0
C47 C -0.0363(19) 0.6968(11) 0.2260(17) 0.072(8) Uiso 1 1 d . . . 0
H47A H -0.0428 0.7249 0.2775 0.108 Uiso 1 1 calc R . . 0
H47B H -0.0696 0.6588 0.2421 0.108 Uiso 1 1 calc R . . 0
H47C H -0.0765 0.7125 0.1689 0.108 Uiso 1 1 calc R . . 0
C48 C 0.356(2) 0.7747(11) 0.1809(18) 0.075(8) Uiso 1 1 d . . . 0
H48A H 0.3352 0.7964 0.1228 0.112 Uiso 1 1 calc R . . 0
H48B H 0.4313 0.7578 0.1787 0.112 Uiso 1 1 calc R . . 0
H48C H 0.3548 0.8018 0.2343 0.112 Uiso 1 1 calc R . . 0
C49 C -0.1086(15) 0.9269(8) 0.2208(13) 0.031(5) Uiso 1 1 d . . . 0
C50 C -0.0873(17) 0.9889(9) 0.2181(14) 0.043(5) Uiso 1 1 d . . . 0
C51 C -0.1731(18) 1.0298(11) 0.2360(15) 0.060(7) Uiso 1 1 d . . . 0
H51 H -0.1593 1.0713 0.2367 0.072 Uiso 1 1 calc R . . 0
C52 C -0.282(2) 1.0062(11) 0.2533(16) 0.071(7) Uiso 1 1 d . . . 0
H52 H -0.3425 1.0328 0.2620 0.085 Uiso 1 1 calc R . . 0
C53 C -0.3022(19) 0.9456(10) 0.2574(15) 0.058(6) Uiso 1 1 d . . . 0
H53 H -0.3752 0.9326 0.2709 0.070 Uiso 1 1 calc R . . 0
C54 C -0.2151(16) 0.9000(9) 0.2418(14) 0.039(5) Uiso 1 1 d . . . 0
C55 C 0.0258(18) 1.0145(10) 0.2014(15) 0.062(7) Uiso 1 1 d . . . 0
H55A H 0.0812 1.0024 0.2522 0.094 Uiso 1 1 calc R . . 0
H55B H 0.0207 1.0579 0.1997 0.094 Uiso 1 1 calc R . . 0
H55C H 0.0495 0.9999 0.1415 0.094 Uiso 1 1 calc R . . 0
C56 C -0.240(2) 0.8321(13) 0.2420(19) 0.118(11) Uiso 1 1 d . . . 0
H56A H -0.1701 0.8102 0.2570 0.176 Uiso 1 1 calc R . . 0
H56B H -0.2735 0.8201 0.1800 0.176 Uiso 1 1 calc R . . 0
H56C H -0.2937 0.8234 0.2891 0.176 Uiso 1 1 calc R . . 0
C57 C 0.3387(19) 0.8978(10) 0.4140(15) 0.055(6) Uiso 1 1 d . . . 0
C58 C 0.4186(17) 0.8563(11) 0.4389(14) 0.056(6) Uiso 1 1 d . . . 0
C59 C 0.526(2) 0.8712(11) 0.4720(16) 0.078(8) Uiso 1 1 d . . . 0
H59 H 0.5781 0.8415 0.4944 0.093 Uiso 1 1 calc R . . 0
C60 C 0.558(2) 0.9307(12) 0.4722(18) 0.076(8) Uiso 1 1 d . . . 0
H60 H 0.6348 0.9410 0.4884 0.091 Uiso 1 1 calc R . . 0
C61 C 0.482(2) 0.9738(12) 0.4497(18) 0.078(8) Uiso 1 1 d . . . 0
H61 H 0.5046 1.0142 0.4544 0.093 Uiso 1 1 calc R . . 0
C62 C 0.3703(17) 0.9602(9) 0.4198(14) 0.042(5) Uiso 1 1 d . . . 0
C63 C 0.385(2) 0.7910(13) 0.4411(18) 0.096(9) Uiso 1 1 d . . . 0
H63A H 0.3065 0.7876 0.4557 0.143 Uiso 1 1 calc R . . 0
H63B H 0.4341 0.7704 0.4892 0.143 Uiso 1 1 calc R . . 0
H63C H 0.3946 0.7731 0.3798 0.143 Uiso 1 1 calc R . . 0
C64 C 0.2826(19) 1.0070(10) 0.3947(16) 0.070(7) Uiso 1 1 d . . . 0
H64A H 0.2278 1.0079 0.4423 0.104 Uiso 1 1 calc R . . 0
H64B H 0.2436 0.9977 0.3335 0.104 Uiso 1 1 calc R . . 0
H64C H 0.3193 1.0458 0.3918 0.104 Uiso 1 1 calc R . . 0
C65 C 0.0012(18) 0.7318(10) 0.4849(15) 0.043(6) Uiso 1 1 d . . . 0
C66 C -0.1006(17) 0.7331(10) 0.5240(15) 0.046(6) Uiso 1 1 d . . . 0
C67 C -0.1426(19) 0.6848(10) 0.5752(15) 0.061(7) Uiso 1 1 d . . . 0
H67 H -0.2125 0.6875 0.6030 0.074 Uiso 1 1 calc R . . 0
C68 C -0.0781(19) 0.6338(10) 0.5830(15) 0.059(6) Uiso 1 1 d . . . 0
H68 H -0.1080 0.6002 0.6124 0.071 Uiso 1 1 calc R . . 0
C69 C 0.0227(18) 0.6297(10) 0.5516(14) 0.052(6) Uiso 1 1 d . . . 0
H69 H 0.0660 0.5948 0.5640 0.062 Uiso 1 1 calc R . . 0
C70 C 0.0695(18) 0.6779(10) 0.4977(15) 0.049(6) Uiso 1 1 d . . . 0
C71 C -0.1684(18) 0.7891(12) 0.5173(15) 0.069(7) Uiso 1 1 d . . . 0
H71A H -0.1174 0.8233 0.5202 0.103 Uiso 1 1 calc R . . 0
H71B H -0.2170 0.7909 0.5695 0.103 Uiso 1 1 calc R . . 0
H71C H -0.2152 0.7897 0.4579 0.103 Uiso 1 1 calc R . . 0
C72 C 0.1855(18) 0.6737(11) 0.4621(16) 0.068(7) Uiso 1 1 d . . . 0
H72A H 0.1848 0.6925 0.4004 0.102 Uiso 1 1 calc R . . 0
H72B H 0.2069 0.6319 0.4571 0.102 Uiso 1 1 calc R . . 0
H72C H 0.2403 0.6940 0.5059 0.102 Uiso 1 1 calc R . . 0
C73 C 0.448(3) 0.0590(13) 0.686(2) 0.093(9) Uiso 1 1 d . . . 0
C74 C 0.525(2) 0.0797(12) 0.6355(19) 0.077(8) Uiso 1 1 d . . . 0
H74 H 0.5953 0.0600 0.6327 0.092 Uiso 1 1 calc R . . 0
C75 C 0.500(3) 0.1332(14) 0.584(2) 0.108(11) Uiso 1 1 d . . . 0
H75 H 0.5554 0.1475 0.5446 0.129 Uiso 1 1 calc R . . 0
C76 C 0.403(3) 0.1649(17) 0.587(2) 0.138(13) Uiso 1 1 d . . . 0
H76 H 0.3912 0.2020 0.5568 0.166 Uiso 1 1 calc R . . 0
C77 C 0.322(3) 0.1392(16) 0.639(2) 0.134(13) Uiso 1 1 d . . . 0
H77 H 0.2512 0.1581 0.6412 0.160 Uiso 1 1 calc R . . 0
C78 C 0.343(3) 0.0864(16) 0.687(2) 0.117(11) Uiso 1 1 d . . . 0
H78 H 0.2852 0.0688 0.7196 0.141 Uiso 1 1 calc R . . 0
C79 C 0.466(3) -0.0007(15) 0.733(2) 0.136(13) Uiso 1 1 d . . . 0
H79A H 0.5022 -0.0276 0.6906 0.204 Uiso 1 1 calc R . . 0
H79B H 0.3931 -0.0170 0.7474 0.204 Uiso 1 1 calc R . . 0
H79C H 0.5148 0.0040 0.7910 0.204 Uiso 1 1 calc R . . 0

loop_
_atom_site_aniso_label
_atom_site_aniso_U_11
_atom_site_aniso_U_22
_atom_site_aniso_U_33
_atom_site_aniso_U_23
_atom_site_aniso_U_13
_atom_site_aniso_U_12
Dy1 0.0372(5) 0.0311(6) 0.0324(5) -0.0017(5) -0.0019(4) 0.0030(5)
Dy2 0.0340(5) 0.0248(5) 0.0308(5) -0.0005(5) 0.0025(4) -0.0028(4)
Dy3 0.0486(6) 0.0295(6) 0.0311(5) 0.0026(5) 0.0031(4) 0.0032(5)
N1 0.047(11) 0.042(11) 0.028(10) -0.017(8) -0.006(8) 0.010(8)
N2 0.068(14) 0.045(12) 0.044(12) 0.013(9) 0.021(10) 0.020(10)
O1 0.069(10) 0.027(9) 0.033(8) -0.009(6) -0.014(7) -0.015(7)
O2 0.060(10) 0.040(9) 0.040(9) -0.002(7) -0.004(7) 0.005(7)
O3 0.065(9) 0.009(7) 0.052(9) 0.000(6) 0.023(7) 0.017(6)
O4 0.044(7) 0.030(7) 0.048(8) 0.006(8) 0.014(6) 0.023(7)
O5 0.049(9) 0.033(8) 0.050(9) -0.005(7) 0.020(7) -0.013(6)
O7 0.040(8) 0.038(8) 0.040(8) 0.015(7) 0.002(6) 0.006(6)
O8 0.023(8) 0.050(9) 0.075(11) 0.027(8) 0.000(7) 0.001(6)
O9 0.055(10) 0.061(11) 0.034(9) 0.005(7) 0.025(7) -0.020(8)

loop_
_atom_type_symbol
_atom_type_description
_atom_type_scat_dispersion_real
_atom_type_scat_dispersion_imag
_atom_type_scat_source
C C 0.0033 0.0016 'International Tables Vol C Tables 4.2.6.8 and 6.1.1.4'
H H 0.0000 0.0000 'International Tables Vol C Tables 4.2.6.8 and 6.1.1.4'
O O 0.0106 0.0060 'International Tables Vol C Tables 4.2.6.8 and 6.1.1.4'
Dy Dy -0.1892 4.4098 'International Tables Vol C Tables 4.2.6.8 and 6.1.1.4'
N N 0.0061 0.0033 'International Tables Vol C Tables 4.2.6.8 and 6.1.1.4'

loop_
_geom_angle_atom_site_label_1
_geom_angle_atom_site_label_2
_geom_angle_atom_site_label_3
_geom_angle
_geom_angle_site_symmetry_1
_geom_angle_site_symmetry_3
_geom_angle_publ_flag
O2 Dy1 O1 110.3(5) . . ?
O2 Dy1 O3 138.2(5) . . ?
O1 Dy1 O3 111.2(4) . . ?
O2 Dy1 O4 102.7(5) . . ?
O1 Dy1 O4 111.7(5) . . ?
O3 Dy1 O4 66.7(4) . . ?
O2 Dy1 N1 92.8(5) . . ?
O1 Dy1 N1 86.3(5) . . ?
O3 Dy1 N1 84.3(4) . . ?
O4 Dy1 N1 149.6(4) . . ?
O2 Dy1 Dy2 131.6(4) . . ?
O1 Dy1 Dy2 107.4(3) . . ?
O3 Dy1 Dy2 34.9(3) . . ?
O4 Dy1 Dy2 33.7(3) . . ?
N1 Dy1 Dy2 119.0(3) . . ?
O5 Dy2 O4 115.7(5) . . ?
O5 Dy2 O6 116.5(5) . . ?
O4 Dy2 O6 127.8(5) . . ?
O5 Dy2 O3 101.9(5) . . ?
O4 Dy2 O3 69.1(4) . . ?
O6 Dy2 O3 99.4(4) . . ?
O5 Dy2 O7 102.1(5) . . ?
O4 Dy2 O7 99.2(4) . . ?
O6 Dy2 O7 70.5(4) . . ?
O3 Dy2 O7 155.9(4) . . ?
O5 Dy2 Dy3 104.8(4) . . ?
O4 Dy2 Dy3 126.4(3) . . ?
O6 Dy2 Dy3 36.0(3) . . ?
O3 Dy2 Dy3 135.1(3) . . ?
O7 Dy2 Dy3 36.5(3) . . ?
O5 Dy2 Dy1 104.1(4) . . ?
O4 Dy2 Dy1 35.6(3) . . ?
O6 Dy2 Dy1 126.0(3) . . ?
O3 Dy2 Dy1 35.5(3) . . ?
O7 Dy2 Dy1 134.5(3) . . ?
Dy3 Dy2 Dy1 151.03(3) . . ?
O8 Dy3 O9 113.6(5) . . ?
O8 Dy3 O6 103.9(5) . . ?
O9 Dy3 O6 106.4(5) . . ?
O8 Dy3 O7 114.1(5) . . ?
O9 Dy3 O7 131.6(5) . . ?
O6 Dy3 O7 68.7(4) . . ?
O8 Dy3 N2 90.8(6) . . ?
O9 Dy3 N2 90.4(5) . . ?
O6 Dy3 N2 150.4(5) . . ?
O7 Dy3 N2 81.9(5) . . ?
O8 Dy3 Dy2 104.4(4) . . ?
O9 Dy3 Dy2 132.8(4) . . ?
O6 Dy3 Dy2 35.1(3) . . ?
O7 Dy3 Dy2 35.5(3) . . ?
N2 Dy3 Dy2 116.6(4) . . ?
C1 O1 Dy1 168.0(13) . . ?
C9 O2 Dy1 174.1(13) . . ?
C17 O3 Dy2 130.8(12) . . ?
C17 O3 Dy1 119.6(11) . . ?
Dy2 O3 Dy1 109.6(5) . . ?
C25 O4 Dy2 133.5(10) . . ?
C25 O4 Dy1 115.5(9) . . ?
Dy2 O4 Dy1 110.7(4) . . ?
C33 O5 Dy2 175.9(13) . . ?
C41 O6 Dy2 129.4(11) . . ?
C41 O6 Dy3 121.5(11) . . ?
Dy2 O6 Dy3 108.9(6) . . ?
C49 O7 Dy2 130.5(10) . . ?
C49 O7 Dy3 121.4(10) . . ?
Dy2 O7 Dy3 108.0(5) . . ?
C57 O8 Dy3 166.0(13) . . ?
C65 O9 Dy3 173.5(14) . . ?
C2 C1 O1 121(2) . . ?
C2 C1 C6 119(2) . . ?
O1 C1 C6 119(2) . . ?
C1 C2 C3 120(2) . . ?
C1 C2 C7 125(2) . . ?
C3 C2 C7 115(2) . . ?
C4 C3 C2 120(2) . . ?
C3 C4 C5 120(2) . . ?
C6 C5 C4 120(2) . . ?
C5 C6 C1 119(2) . . ?
C5 C6 C8 120(2) . . ?
C1 C6 C8 121(2) . . ?
C10 C9 O2 121(2) . . ?
C10 C9 C14 122(2) . . ?
O2 C9 C14 117.2(18) . . ?
C9 C10 C11 117(2) . . ?
C9 C10 C15 119(2) . . ?
C11 C10 C15 123(2) . . ?
C12 C11 C10 123(2) . . ?
C11 C12 C13 116(2) . . ?
C14 C13 C12 128(2) . . ?
C13 C14 C9 115(2) . . ?
C13 C14 C16 124(2) . . ?
C9 C14 C16 121.9(19) . . ?
O3 C17 C18 117.4(19) . . ?
O3 C17 C22 120.8(19) . . ?
C18 C17 C22 122(2) . . ?
C17 C18 C23 123(2) . . ?
C17 C18 C19 115(2) . . ?
C23 C18 C19 122(2) . . ?
C20 C19 C18 120(2) . . ?
C21 C20 C19 124(2) . . ?
C20 C21 C22 118(2) . . ?
C21 C22 C17 121(2) . . ?
C21 C22 C24 119(2) . . ?
C17 C22 C24 120(2) . . ?
O4 C25 C26 120.7(16) . . ?
O4 C25 C30 117.7(16) . . ?
C26 C25 C30 121.5(16) . . ?
C27 C26 C25 119.3(19) . . ?
C27 C26 C31 122(2) . . ?
C25 C26 C31 118.8(19) . . ?
C28 C27 C26 120(2) . . ?
C27 C28 C29 124(2) . . ?
C30 C29 C28 119(2) . . ?
C29 C30 C32 122.6(19) . . ?
C29 C30 C25 116.5(18) . . ?
C32 C30 C25 120.9(18) . . ?
C34 C33 O5 120.1(18) . . ?
C34 C33 C38 119.8(19) . . ?
O5 C33 C38 120.1(18) . . ?
C33 C34 C35 122(2) . . ?
C33 C34 C39 122(2) . . ?
C35 C34 C39 116(2) . . ?
C36 C35 C34 116(2) . . ?
C35 C36 C37 124(2) . . ?
C36 C37 C38 120(2) . . ?
C33 C38 C37 117(2) . . ?
C33 C38 C40 125(2) . . ?
C37 C38 C40 118(2) . . ?
C46 C41 C42 125(2) . . ?
C46 C41 O6 119.2(19) . . ?
C42 C41 O6 116.1(19) . . ?
C41 C42 C43 118(2) . . ?
C41 C42 C47 125(2) . . ?
C43 C42 C47 117(2) . . ?
C44 C43 C42 117(2) . . ?
C43 C44 C45 124(3) . . ?
C44 C45 C46 119(3) . . ?
C41 C46 C45 117(2) . . ?
C41 C46 C48 125(2) . . ?
C45 C46 C48 118(2) . . ?
C50 C49 O7 120.6(16) . . ?
C50 C49 C54 125.1(18) . . ?
O7 C49 C54 114.1(16) . . ?
C51 C50 C49 120(2) . . ?
C51 C50 C55 117(2) . . ?
C49 C50 C55 123.1(19) . . ?
C50 C51 C52 117(2) . . ?
C53 C52 C51 122(2) . . ?
C52 C53 C54 123(2) . . ?
C49 C54 C53 111.6(19) . . ?
C49 C54 C56 126(2) . . ?
C53 C54 C56 123(2) . . ?
C58 C57 O8 123(2) . . ?
C58 C57 C62 119(2) . . ?
O8 C57 C62 118.6(19) . . ?
C57 C58 C59 122(2) . . ?
C57 C58 C63 120(2) . . ?
C59 C58 C63 118(2) . . ?
C58 C59 C60 119(3) . . ?
C61 C60 C59 121(3) . . ?
C60 C61 C62 121(3) . . ?
C61 C62 C57 118(2) . . ?
C61 C62 C64 123(2) . . ?
C57 C62 C64 119.5(19) . . ?
O9 C65 C66 123(2) . . ?
O9 C65 C70 119(2) . . ?
C66 C65 C70 118(2) . . ?
C65 C66 C67 123(2) . . ?
C65 C66 C71 119(2) . . ?
C67 C66 C71 118(2) . . ?
C68 C67 C66 118(2) . . ?
C69 C68 C67 123(2) . . ?
C68 C69 C70 121(2) . . ?
C65 C70 C69 117(2) . . ?
C65 C70 C72 121(2) . . ?
C69 C70 C72 122(2) . . ?
C74 C73 C78 121(3) . . ?
C74 C73 C79 119(3) . . ?
C78 C73 C79 119(3) . . ?
C73 C74 C75 118(3) . . ?
C76 C75 C74 124(3) . . ?
C75 C76 C77 115(4) . . ?
C76 C77 C78 121(4) . . ?
C77 C78 C73 120(3) . . ?

loop_
_geom_bond_atom_site_label_1
_geom_bond_atom_site_label_2
_geom_bond_distance
_geom_bond_site_symmetry_2
_geom_bond_publ_flag
Dy1 O2 2.025(13) . ?
Dy1 O1 2.077(13) . ?
Dy1 O3 2.297(13) . ?
Dy1 O4 2.321(11) . ?
Dy1 N1 2.508(15) . ?
Dy1 Dy2 3.7265(13) . ?
Dy2 O5 2.062(12) . ?
Dy2 O4 2.209(11) . ?
Dy2 O6 2.262(12) . ?
Dy2 O3 2.264(11) . ?
Dy2 O7 2.271(13) . ?
Dy2 Dy3 3.7187(13) . ?
Dy3 O8 2.023(12) . ?
Dy3 O9 2.108(13) . ?
Dy3 O6 2.309(12) . ?
Dy3 O7 2.326(12) . ?
Dy3 N2 2.528(16) . ?
O1 C1 1.35(2) . ?
O2 C9 1.38(2) . ?
O3 C17 1.40(2) . ?
O4 C25 1.409(18) . ?
O5 C33 1.35(2) . ?
O6 C41 1.42(2) . ?
O7 C49 1.41(2) . ?
O8 C57 1.37(2) . ?
O9 C65 1.29(2) . ?
C1 C2 1.34(3) . ?
C1 C6 1.46(3) . ?
C2 C3 1.40(3) . ?
C2 C7 1.48(3) . ?
C3 C4 1.39(3) . ?
C4 C5 1.41(3) . ?
C5 C6 1.36(3) . ?
C6 C8 1.50(3) . ?
C9 C10 1.38(3) . ?
C9 C14 1.44(3) . ?
C10 C11 1.41(3) . ?
C10 C15 1.42(3) . ?
C11 C12 1.36(3) . ?
C12 C13 1.38(3) . ?
C13 C14 1.32(3) . ?
C14 C16 1.48(3) . ?
C17 C18 1.41(3) . ?
C17 C22 1.42(3) . ?
C18 C23 1.46(3) . ?
C18 C19 1.46(3) . ?
C19 C20 1.38(3) . ?
C20 C21 1.35(3) . ?
C21 C22 1.40(3) . ?
C22 C24 1.51(3) . ?
C25 C26 1.43(2) . ?
C25 C30 1.48(2) . ?
C26 C27 1.38(3) . ?
C26 C31 1.44(3) . ?
C27 C28 1.35(3) . ?
C28 C29 1.46(3) . ?
C29 C30 1.38(2) . ?
C30 C32 1.43(3) . ?
C33 C34 1.35(2) . ?
C33 C38 1.38(3) . ?
C34 C35 1.42(3) . ?
C34 C39 1.46(3) . ?
C35 C36 1.32(3) . ?
C36 C37 1.33(3) . ?
C37 C38 1.42(3) . ?
C38 C40 1.49(3) . ?
C41 C46 1.34(3) . ?
C41 C42 1.39(3) . ?
C42 C43 1.44(3) . ?
C42 C47 1.46(3) . ?
C43 C44 1.35(3) . ?
C44 C45 1.36(3) . ?
C45 C46 1.44(3) . ?
C46 C48 1.47(3) . ?
C49 C50 1.41(2) . ?
C49 C54 1.44(2) . ?
C50 C51 1.40(3) . ?
C50 C55 1.48(3) . ?
C51 C52 1.43(3) . ?
C52 C53 1.37(3) . ?
C53 C54 1.47(3) . ?
C54 C56 1.54(3) . ?
C57 C58 1.35(3) . ?
C57 C62 1.44(3) . ?
C58 C59 1.36(3) . ?
C58 C63 1.51(4) . ?
C59 C60 1.38(3) . ?
C60 C61 1.34(3) . ?
C61 C62 1.38(3) . ?
C62 C64 1.49(3) . ?
C65 C66 1.36(3) . ?
C65 C70 1.45(3) . ?
C66 C67 1.41(3) . ?
C66 C71 1.48(3) . ?
C67 C68 1.37(3) . ?
C68 C69 1.30(3) . ?
C69 C70 1.45(3) . ?
C70 C72 1.49(3) . ?
C73 C74 1.28(3) . ?
C73 C78 1.38(3) . ?
C73 C79 1.49(4) . ?
C74 C75 1.42(4) . ?
C75 C76 1.35(4) . ?
C76 C77 1.36(4) . ?
C77 C78 1.37(4) . ?
